data_7243741
loop_
_publ_author_name
'Liu, Bo'
'Lv, Mengying'
'Jiang, Wei'
'Gao, Baihui'
'Li, Yuxin'
'Zhou, Shi'
'Wang, Dandan'
'Liu, Chunbo'
'Che, Guangbo'

_publ_section_title
;
 Self-photoreduced Ag0-doped Ag(i)--organic frameworks with efficient
 visible-light-driven photocatalytic performance
;
_journal_issue 42
_journal_name_full CrystEngComm
_journal_page_first 7496
_journal_page_last 7501
_journal_paper_doi 10.1039/D1CE01133B
_journal_volume 23
_journal_year 2021
_chemical_formula_moiety 'C42 H43 Ag3 N6 O8'
_chemical_formula_sum 'C42 H43 Ag3 N6 O8'
_chemical_formula_weight 1083.43
_chemical_name_systematic JLNU-91
_space_group_crystal_system triclinic
_space_group_IT_number 1
_space_group_name_Hall 'P 1'
_space_group_name_H-M_alt 'P 1'
_atom_sites_solution_hydrogens geom
_audit_creation_method SHELXL-2014/7
_audit_update_record
;
2021-08-17 deposited with the CCDC.	2021-09-20 downloaded from the CCDC.
;
_cell_angle_alpha 75.894(6)
_cell_angle_beta 84.943(7)
_cell_angle_gamma 69.928(8)
_cell_formula_units_Z 1
_cell_length_a 9.702(5)
_cell_length_b 10.763(5)
_cell_length_c 11.435(5)
_cell_measurement_reflns_used 5937
_cell_measurement_temperature 296(2)
_cell_measurement_theta_max 0.846
_cell_measurement_theta_min 0.846
_cell_volume 1087.7(9)
_computing_cell_refinement 'Bruker XSCANS'
_computing_data_collection 'Bruker XSCANS'
_computing_data_reduction 'Bruker XSCANS'
_computing_structure_refinement 'SHELXL-2014/7 (Sheldrick, 2014)'
_computing_structure_solution 'SHELXS-2014/7 (Sheldrick, 2014)'
_diffrn_ambient_temperature 296(2)
_diffrn_measured_fraction_theta_full 0.998
_diffrn_measured_fraction_theta_max 0.987
_diffrn_measurement_device_type 'Bruker P4'
_diffrn_measurement_method '\w scan'
_diffrn_radiation_type MoK\a
_diffrn_radiation_wavelength 0.71073
_diffrn_reflns_av_R_equivalents 0.0204
_diffrn_reflns_av_unetI/netI 0.0394
_diffrn_reflns_Laue_measured_fraction_full 0.998
_diffrn_reflns_Laue_measured_fraction_max 0.987
_diffrn_reflns_limit_h_max 12
_diffrn_reflns_limit_h_min -7
_diffrn_reflns_limit_k_max 13
_diffrn_reflns_limit_k_min -13
_diffrn_reflns_limit_l_max 13
_diffrn_reflns_limit_l_min -14
_diffrn_reflns_number 7266
_diffrn_reflns_point_group_measured_fraction_full 0.998
_diffrn_reflns_point_group_measured_fraction_max 0.987
_diffrn_reflns_theta_full 25.242
_diffrn_reflns_theta_max 27.216
_diffrn_reflns_theta_min 1.836
_diffrn_source 'Enhance (Mo) X-ray Source'
_exptl_absorpt_coefficient_mu 1.394
_exptl_absorpt_correction_type multi-scan
_exptl_crystal_colour yellow
_exptl_crystal_density_diffrn 1.654
_exptl_crystal_density_method 'not measured'
_exptl_crystal_description block
_exptl_crystal_F_000 542
_exptl_crystal_size_max 0.4
_exptl_crystal_size_mid 0.13
_exptl_crystal_size_min 0.11
_exptl_transmission_factor_max 0.7455
_exptl_transmission_factor_min 0.4719
_refine_diff_density_max 1.815
_refine_diff_density_min -0.936
_refine_diff_density_rms 0.115
_refine_ls_abs_structure_details
;
 Refined as an inversion twin.
;
_refine_ls_abs_structure_Flack 0.37(4)
_refine_ls_extinction_method none
_refine_ls_goodness_of_fit_ref 1.067
_refine_ls_hydrogen_treatment constr
_refine_ls_matrix_type full
_refine_ls_number_parameters 395
_refine_ls_number_reflns 5937
_refine_ls_number_restraints 9
_refine_ls_restrained_S_all 1.068
_refine_ls_R_factor_all 0.0457
_refine_ls_R_factor_gt 0.0421
_refine_ls_shift/su_max 0.002
_refine_ls_shift/su_mean 0.000
_refine_ls_structure_factor_coef Fsqd
_refine_ls_weighting_details 'w=1/[\s^2^(Fo^2^)+(0.0842P)^2^+0.2529P] where P=(Fo^2^+2Fc^2^)/3'
_refine_ls_weighting_scheme calc
_refine_ls_wR_factor_gt 0.1194
_refine_ls_wR_factor_ref 0.1225
_reflns_Friedel_coverage 1.000
_reflns_Friedel_fraction_full 0.998
_reflns_Friedel_fraction_max 0.987
_reflns_number_gt 5401
_reflns_number_total 5937
_reflns_threshold_expression 'I > 2\s(I)'
_cod_data_source_file d1ce01133b2.cif
_cod_data_source_block shelx
_cod_depositor_comments 'Adding full bibliography for 7243741.cif.'
_cod_database_code 7243741
_shelx_shelxl_version_number 2014/7
_shelx_space_group_comment
;
The symmetry employed for this shelxl refinement is uniquely defined
by the following loop, which should always be used as a source of
symmetry information in preference to the above space-group names.
They are only intended as comments.
;

loop_
_space_group_symop_operation_xyz
'x, y, z'

loop_
_atom_site_label
_atom_site_type_symbol
_atom_site_fract_x
_atom_site_fract_y
_atom_site_fract_z
_atom_site_U_iso_or_equiv
_atom_site_adp_type
_atom_site_occupancy
_atom_site_site_symmetry_order
_atom_site_calc_flag
_atom_site_refinement_flags_posn
_atom_site_refinement_flags_adp
_atom_site_refinement_flags_occupancy
_atom_site_disorder_assembly
_atom_site_disorder_group
C1 C -0.3515(10) 0.0725(10) -1.0090(6) 0.0435(19) Uani 1 1 d . . . . .
C2 C -0.5088(10) 0.0757(10) -1.0059(8) 0.052(2) Uani 1 1 d . . . . .
H2A H -0.5706 0.1667 -1.0438 0.062 Uiso 1 1 calc R U . . .
H2B H -0.5401 0.0559 -0.9226 0.062 Uiso 1 1 calc R U . . .
C3 C -0.6864(9) -0.0370(10) -1.0381(7) 0.0445(19) Uani 1 1 d . . . . .
C4 C -0.5149(6) 0.0064(5) -1.2079(3) 0.0375(14) Uani 1 1 d G . . . .
C5 C -0.4934(6) -0.0990(4) -1.2650(4) 0.0468(17) Uani 1 1 d G . . . .
H5 H -0.4833 -0.1860 -1.2194 0.056 Uiso 1 1 calc R U . . .
C6 C -0.4871(7) -0.0745(5) -1.3901(4) 0.059(2) Uani 1 1 d G . . . .
H6 H -0.4728 -0.1451 -1.4283 0.071 Uiso 1 1 calc R U . . .
C7 C -0.5023(7) 0.0554(6) -1.4582(3) 0.055(2) Uani 1 1 d G . . . .
H7 H -0.4981 0.0718 -1.5419 0.066 Uiso 1 1 calc R U . . .
C8 C -0.5237(8) 0.1609(4) -1.4011(4) 0.059(2) Uani 1 1 d G . . . .
H8 H -0.5339 0.2478 -1.4466 0.071 Uiso 1 1 calc R U . . .
C9 C -0.5300(7) 0.1364(4) -1.2760(4) 0.0494(18) Uani 1 1 d G . . . .
H9 H -0.5444 0.2069 -1.2378 0.059 Uiso 1 1 calc R U . . .
N1 N -1.0561(6) 0.2047(6) -1.2545(3) 0.0424(17) Uani 1 1 d G . . . .
C10 C -1.1882(4) 0.2509(7) -1.3157(4) 0.042(2) Uani 1 1 d G . . . .
H10 H -1.2766 0.2747 -1.2739 0.051 Uiso 1 1 calc R U . . .
C11 C -1.1884(4) 0.2617(6) -1.4393(4) 0.047(2) Uani 1 1 d G . . . .
H11 H -1.2768 0.2927 -1.4802 0.057 Uiso 1 1 calc R U . . .
C12 C -1.0564(6) 0.2263(6) -1.5017(3) 0.0312(16) Uani 1 1 d G . . . .
C13 C -0.9242(4) 0.1800(7) -1.4405(5) 0.0455(19) Uani 1 1 d G . . . .
H13 H -0.8358 0.1563 -1.4823 0.055 Uiso 1 1 calc R U . . .
C14 C -0.9240(4) 0.1692(7) -1.3169(5) 0.070(4) Uani 1 1 d G . . . .
H14 H -0.8356 0.1383 -1.2760 0.084 Uiso 1 1 calc R U . . .
C15 C -1.0569(6) 0.2320(6) -1.6369(3) 0.0337(16) Uani 1 1 d G . . . .
C16 C -1.1882(5) 0.2748(8) -1.6987(4) 0.062(3) Uani 1 1 d G . . . .
H16 H -1.2770 0.3065 -1.6593 0.074 Uiso 1 1 calc R U . . .
C17 C -1.1869(5) 0.2702(8) -1.8192(4) 0.062(3) Uani 1 1 d G . . . .
H17 H -1.2748 0.2988 -1.8605 0.074 Uiso 1 1 calc R U . . .
N2 N -1.0542(6) 0.2228(7) -1.8779(3) 0.0441(17) Uani 1 1 d G . . . .
C18 C -0.9229(5) 0.1800(8) -1.8162(5) 0.078(4) Uani 1 1 d G . . . .
H18 H -0.8341 0.1483 -1.8555 0.094 Uiso 1 1 calc R U . . .
C19 C -0.9242(5) 0.1846(8) -1.6956(5) 0.069(4) Uani 1 1 d G . . . .
H19 H -0.8363 0.1560 -1.6543 0.083 Uiso 1 1 calc R U . . .
N3 N -0.9570(6) -0.1570(6) -1.1702(3) 0.0420(18) Uani 1 1 d G . . . .
C20 C -1.0911(4) -0.1187(7) -1.2269(4) 0.0381(18) Uani 1 1 d G . . . .
H20 H -1.1779 -0.0961 -1.1830 0.046 Uiso 1 1 calc R U . . .
C21 C -1.0953(4) -0.1142(7) -1.3491(4) 0.046(2) Uani 1 1 d G . . . .
H21 H -1.1849 -0.0886 -1.3870 0.056 Uiso 1 1 calc R U . . .
C22 C -0.9654(6) -0.1480(6) -1.4146(3) 0.0317(16) Uani 1 1 d G . . . .
C23 C -0.8314(4) -0.1862(7) -1.3579(4) 0.049(2) Uani 1 1 d G . . . .
H23 H -0.7445 -0.2088 -1.4017 0.059 Uiso 1 1 calc R U . . .
C24 C -0.8272(4) -0.1907(7) -1.2357(5) 0.061(3) Uani 1 1 d G . . . .
H24 H -0.7375 -0.2164 -1.1977 0.073 Uiso 1 1 calc R U . . .
C25 C -0.9644(6) -0.1466(7) -1.5464(3) 0.0369(19) Uani 1 1 d G . . . .
C26 C -1.0953(5) -0.0953(7) -1.6100(4) 0.043(2) Uani 1 1 d G . . . .
H26 H -1.1838 -0.0610 -1.5711 0.052 Uiso 1 1 calc R U . . .
C27 C -1.0940(4) -0.0953(7) -1.7316(4) 0.038(2) Uani 1 1 d G . . . .
H27 H -1.1816 -0.0609 -1.7742 0.045 Uiso 1 1 calc R U . . .
N4 N -0.9619(5) -0.1465(6) -1.7897(3) 0.0369(16) Uani 1 1 d G . . . .
C28 C -0.8310(4) -0.1977(7) -1.7261(4) 0.073(4) Uani 1 1 d G . . . .
H28 H -0.7426 -0.2320 -1.7649 0.087 Uiso 1 1 calc R U . . .
C29 C -0.8323(5) -0.1978(8) -1.6044(4) 0.059(3) Uani 1 1 d G . . . .
H29 H -0.7447 -0.2321 -1.5619 0.071 Uiso 1 1 calc R U . . .
N5 N -0.9926(6) -0.4751(6) -1.0039(3) 0.0428(18) Uani 1 1 d G . . . .
C30 C -1.1251(5) -0.4460(7) -1.0599(4) 0.053(2) Uani 1 1 d G U . . .
H30 H -1.2126 -0.4243 -1.0167 0.063 Uiso 1 1 calc R U . . .
C31 C -1.1269(5) -0.4493(7) -1.1805(4) 0.055(2) Uani 1 1 d G . . . .
H31 H -1.2156 -0.4298 -1.2180 0.066 Uiso 1 1 calc R U . . .
C32 C -0.9962(6) -0.4817(6) -1.2451(3) 0.0329(17) Uani 1 1 d G . . . .
C33 C -0.8637(5) -0.5108(8) -1.1891(5) 0.058(2) Uani 1 1 d G . . . .
H33 H -0.7763 -0.5324 -1.2324 0.069 Uiso 1 1 calc R U . . .
C34 C -0.8619(5) -0.5075(8) -1.0685(5) 0.076(4) Uani 1 1 d G . . . .
H34 H -0.7732 -0.5270 -1.0311 0.091 Uiso 1 1 calc R U . . .
C35 C -0.9961(6) -0.4753(6) -1.3814(3) 0.0324(16) Uani 1 1 d G . . . .
C36 C -1.1273(4) -0.4254(6) -1.4444(4) 0.0414(19) Uani 1 1 d G . . . .
H36 H -1.2160 -0.3961 -1.4044 0.050 Uiso 1 1 calc R U . . .
C37 C -1.1259(4) -0.4194(6) -1.5673(4) 0.0405(19) Uani 1 1 d G . . . .
H37 H -1.2137 -0.3861 -1.6095 0.049 Uiso 1 1 calc R U . . .
N6 N -0.9933(5) -0.4632(6) -1.6272(3) 0.0338(14) Uani 1 1 d G . . . .
C38 C -0.8621(4) -0.5131(7) -1.5642(4) 0.061(3) Uani 1 1 d G . . . .
H38 H -0.7734 -0.5424 -1.6043 0.073 Uiso 1 1 calc R U . . .
C39 C -0.8635(4) -0.5191(7) -1.4413(4) 0.047(2) Uani 1 1 d G . . . .
H39 H -0.7757 -0.5525 -1.3992 0.057 Uiso 1 1 calc R U . . .
C40 C -0.5313(8) -0.0245(8) -1.0691(7) 0.0408(16) Uani 1 1 d . . . . .
O1 O -0.6940(9) -0.1562(9) -0.9995(7) 0.070(2) Uani 1 1 d . . . . .
O2 O -0.7877(7) 0.0661(9) -1.0529(7) 0.073(2) Uani 1 1 d . . . . .
O3 O -0.2539(8) -0.0435(8) -0.9850(6) 0.0608(17) Uani 1 1 d . . . . .
O4 O -0.3256(11) 0.1770(9) -1.0307(8) 0.081(2) Uani 1 1 d . . . . .
Ag1 Ag -1.06426(7) 0.18298(7) -1.05769(5) 0.05228(19) Uani 1 1 d . . . . .
Ag2 Ag -0.96324(6) -0.13171(6) -0.98421(4) 0.04837(18) Uani 1 1 d . . . . .
Ag3 Ag -1.00353(8) -0.45209(7) -0.81928(5) 0.0567(2) Uani 1 1 d . . . . .

loop_
_atom_site_aniso_label
_atom_site_aniso_U_11
_atom_site_aniso_U_22
_atom_site_aniso_U_33
_atom_site_aniso_U_23
_atom_site_aniso_U_13
_atom_site_aniso_U_12
C1 0.034(4) 0.086(6) 0.017(3) -0.015(3) -0.001(3) -0.026(4)
C2 0.038(5) 0.070(5) 0.053(5) -0.024(4) -0.007(4) -0.015(4)
C3 0.027(4) 0.080(6) 0.035(4) -0.018(3) -0.003(3) -0.025(4)
C4 0.024(3) 0.043(3) 0.045(4) -0.014(3) 0.002(3) -0.010(3)
C5 0.030(4) 0.058(5) 0.053(4) -0.021(4) 0.001(3) -0.010(3)
C6 0.043(5) 0.094(7) 0.057(5) -0.041(5) 0.016(4) -0.032(5)
C7 0.039(4) 0.079(6) 0.040(4) -0.011(4) -0.006(3) -0.013(4)
C8 0.056(6) 0.063(5) 0.055(5) -0.008(4) 0.002(4) -0.020(5)
C9 0.050(5) 0.053(4) 0.048(4) -0.013(3) 0.005(4) -0.021(4)
N1 0.042(4) 0.061(4) 0.030(3) -0.015(3) -0.002(3) -0.022(4)
C10 0.008(3) 0.077(6) 0.030(4) -0.019(4) 0.002(3) 0.004(3)
C11 0.027(4) 0.071(6) 0.037(4) -0.012(4) -0.007(3) -0.007(4)
C12 0.028(4) 0.034(3) 0.024(3) -0.005(2) -0.002(3) -0.002(3)
C13 0.036(4) 0.063(5) 0.031(4) -0.007(3) -0.003(3) -0.010(4)
C14 0.106(11) 0.060(6) 0.038(5) 0.000(4) -0.009(6) -0.026(7)
C15 0.035(4) 0.036(4) 0.029(3) -0.008(3) -0.008(3) -0.009(3)
C16 0.023(4) 0.112(8) 0.029(4) -0.025(4) -0.004(3) 0.010(5)
C17 0.022(4) 0.119(8) 0.033(4) -0.026(5) -0.008(3) 0.000(5)
N2 0.038(4) 0.069(5) 0.029(3) -0.019(3) 0.000(3) -0.017(4)
C18 0.099(10) 0.121(10) 0.049(6) -0.039(6) 0.028(6) -0.072(9)
C19 0.086(9) 0.119(10) 0.013(4) -0.023(5) 0.014(4) -0.046(8)
N3 0.043(4) 0.053(4) 0.028(3) -0.013(3) -0.002(3) -0.012(3)
C20 0.014(3) 0.075(5) 0.018(3) -0.019(3) 0.000(2) 0.001(3)
C21 0.015(4) 0.078(6) 0.036(4) -0.009(4) -0.010(3) -0.003(4)
C22 0.041(4) 0.037(3) 0.021(3) -0.011(2) -0.001(3) -0.014(3)
C23 0.040(5) 0.065(5) 0.039(4) -0.019(4) -0.008(4) -0.008(4)
C24 0.065(7) 0.071(6) 0.041(5) -0.019(4) -0.007(5) -0.010(5)
C25 0.054(5) 0.044(4) 0.021(3) -0.008(3) -0.001(3) -0.025(4)
C26 0.023(4) 0.079(6) 0.026(4) -0.021(3) 0.002(3) -0.010(4)
C27 0.009(3) 0.082(6) 0.024(4) -0.023(3) -0.003(3) -0.009(3)
N4 0.034(4) 0.052(4) 0.017(3) -0.007(2) 0.002(3) -0.005(3)
C28 0.088(9) 0.093(8) 0.027(4) -0.014(5) -0.002(5) -0.015(7)
C29 0.048(6) 0.084(7) 0.030(4) -0.020(4) 0.005(4) 0.001(5)
N5 0.049(5) 0.050(4) 0.025(4) -0.009(3) -0.003(3) -0.009(3)
C30 0.039(4) 0.086(6) 0.024(4) -0.018(4) 0.002(3) -0.006(4)
C31 0.050(5) 0.093(7) 0.022(4) -0.021(4) 0.004(3) -0.017(5)
C32 0.038(4) 0.030(3) 0.027(3) -0.006(2) 0.002(3) -0.007(3)
C33 0.055(6) 0.075(6) 0.035(4) -0.017(4) 0.000(4) -0.008(5)
C34 0.092(9) 0.087(8) 0.034(5) -0.007(5) -0.014(5) -0.013(7)
C35 0.035(4) 0.040(4) 0.026(3) -0.008(3) -0.008(3) -0.016(3)
C36 0.040(5) 0.064(5) 0.025(4) -0.021(3) 0.011(3) -0.018(4)
C37 0.026(4) 0.070(5) 0.021(4) -0.013(3) -0.008(3) -0.007(4)
N6 0.032(3) 0.044(3) 0.025(3) -0.011(2) -0.004(3) -0.009(3)
C38 0.079(8) 0.075(7) 0.036(5) -0.018(4) 0.009(5) -0.032(6)
C39 0.036(4) 0.076(6) 0.026(4) -0.015(3) -0.006(3) -0.010(4)
C40 0.022(3) 0.053(4) 0.044(4) -0.014(3) 0.000(3) -0.007(3)
O1 0.058(5) 0.097(5) 0.068(4) -0.012(4) 0.010(4) -0.048(4)
O2 0.017(3) 0.119(6) 0.066(4) -0.022(4) -0.005(3) 0.003(4)
O3 0.039(4) 0.088(5) 0.055(4) -0.020(3) -0.011(3) -0.016(4)
O4 0.078(6) 0.088(5) 0.095(6) -0.019(4) 0.001(5) -0.051(5)
Ag1 0.0511(4) 0.0779(4) 0.0271(3) -0.0174(3) -0.0021(2) -0.0164(3)
Ag2 0.0506(4) 0.0778(4) 0.0226(2) -0.0178(2) 0.0010(2) -0.0246(3)
Ag3 0.0814(5) 0.0749(4) 0.0198(2) -0.0152(2) -0.0010(3) -0.0303(4)

loop_
_atom_type_symbol
_atom_type_description
_atom_type_scat_dispersion_real
_atom_type_scat_dispersion_imag
_atom_type_scat_source
C C 0.0033 0.0016 'International Tables Vol C Tables 4.2.6.8 and 6.1.1.4'
H H 0.0000 0.0000 'International Tables Vol C Tables 4.2.6.8 and 6.1.1.4'
N N 0.0061 0.0033 'International Tables Vol C Tables 4.2.6.8 and 6.1.1.4'
O O 0.0106 0.0060 'International Tables Vol C Tables 4.2.6.8 and 6.1.1.4'
Ag Ag -0.8971 1.1015 'International Tables Vol C Tables 4.2.6.8 and 6.1.1.4'

loop_
_geom_angle_atom_site_label_1
_geom_angle_atom_site_label_2
_geom_angle_atom_site_label_3
_geom_angle
_geom_angle_site_symmetry_1
_geom_angle_site_symmetry_3
_geom_angle_publ_flag
O4 C1 O3 123.7(9) . . ?
O4 C1 C2 119.7(9) . . ?
O3 C1 C2 116.6(8) . . ?
C1 C2 C40 113.5(7) . . ?
C1 C2 H2A 108.9 . . ?
C40 C2 H2A 108.9 . . ?
C1 C2 H2B 108.9 . . ?
C40 C2 H2B 108.9 . . ?
H2A C2 H2B 107.7 . . ?
O2 C3 O1 125.7(9) . . ?
O2 C3 C40 116.8(8) . . ?
O1 C3 C40 117.5(8) . . ?
C5 C4 C9 120.0 . . ?
C5 C4 C40 117.8(4) . . ?
C9 C4 C40 122.1(4) . . ?
C6 C5 C4 120.0 . . ?
C6 C5 H5 120.0 . . ?
C4 C5 H5 120.0 . . ?
C7 C6 C5 120.0 . . ?
C7 C6 H6 120.0 . . ?
C5 C6 H6 120.0 . . ?
C6 C7 C8 120.0 . . ?
C6 C7 H7 120.0 . . ?
C8 C7 H7 120.0 . . ?
C9 C8 C7 120.0 . . ?
C9 C8 H8 120.0 . . ?
C7 C8 H8 120.0 . . ?
C8 C9 C4 120.0 . . ?
C8 C9 H9 120.0 . . ?
C4 C9 H9 120.0 . . ?
C10 N1 C14 120.0 . . ?
C10 N1 Ag1 118.0(3) . . ?
C14 N1 Ag1 122.0(3) . . ?
C11 C10 N1 120.0 . . ?
C11 C10 H10 120.0 . . ?
N1 C10 H10 120.0 . . ?
C10 C11 C12 120.0 . . ?
C10 C11 H11 120.0 . . ?
C12 C11 H11 120.0 . . ?
C13 C12 C11 120.0 . . ?
C13 C12 C15 120.1(4) . . ?
C11 C12 C15 119.9(4) . . ?
C12 C13 C14 120.0 . . ?
C12 C13 H13 120.0 . . ?
C14 C13 H13 120.0 . . ?
C13 C14 N1 120.0 . . ?
C13 C14 H14 120.0 . . ?
N1 C14 H14 120.0 . . ?
C16 C15 C19 120.0 . . ?
C16 C15 C12 120.7(4) . . ?
C19 C15 C12 119.1(4) . . ?
C17 C16 C15 120.0 . . ?
C17 C16 H16 120.0 . . ?
C15 C16 H16 120.0 . . ?
C16 C17 N2 120.0 . . ?
C16 C17 H17 120.0 . . ?
N2 C17 H17 120.0 . . ?
C18 N2 C17 120.0 . . ?
C18 N2 Ag1 122.0(3) . 1_554 ?
C17 N2 Ag1 117.0(3) . 1_554 ?
N2 C18 C19 120.0 . . ?
N2 C18 H18 120.0 . . ?
C19 C18 H18 120.0 . . ?
C18 C19 C15 120.0 . . ?
C18 C19 H19 120.0 . . ?
C15 C19 H19 120.0 . . ?
C20 N3 C24 120.0 . . ?
C20 N3 Ag2 117.0(3) . . ?
C24 N3 Ag2 122.4(3) . . ?
N3 C20 C21 120.0 . . ?
N3 C20 H20 120.0 . . ?
C21 C20 H20 120.0 . . ?
C22 C21 C20 120.0 . . ?
C22 C21 H21 120.0 . . ?
C20 C21 H21 120.0 . . ?
C21 C22 C23 120.0 . . ?
C21 C22 C25 121.9(3) . . ?
C23 C22 C25 118.1(3) . . ?
C24 C23 C22 120.0 . . ?
C24 C23 H23 120.0 . . ?
C22 C23 H23 120.0 . . ?
C23 C24 N3 120.0 . . ?
C23 C24 H24 120.0 . . ?
N3 C24 H24 120.0 . . ?
C26 C25 C29 120.0 . . ?
C26 C25 C22 120.2(3) . . ?
C29 C25 C22 119.8(3) . . ?
C27 C26 C25 120.0 . . ?
C27 C26 H26 120.0 . . ?
C25 C26 H26 120.0 . . ?
N4 C27 C26 120.0 . . ?
N4 C27 H27 120.0 . . ?
C26 C27 H27 120.0 . . ?
C27 N4 C28 120.0 . . ?
C27 N4 Ag2 118.8(3) . 1_554 ?
C28 N4 Ag2 121.1(3) . 1_554 ?
C29 C28 N4 120.0 . . ?
C29 C28 H28 120.0 . . ?
N4 C28 H28 120.0 . . ?
C28 C29 C25 120.0 . . ?
C28 C29 H29 120.0 . . ?
C25 C29 H29 120.0 . . ?
C30 N5 C34 120.0 . . ?
C30 N5 Ag3 116.9(3) . . ?
C34 N5 Ag3 122.9(3) . . ?
N5 C30 C31 120.0 . . ?
N5 C30 H30 120.0 . . ?
C31 C30 H30 120.0 . . ?
C32 C31 C30 120.0 . . ?
C32 C31 H31 120.0 . . ?
C30 C31 H31 120.0 . . ?
C31 C32 C33 120.0 . . ?
C31 C32 C35 121.0(4) . . ?
C33 C32 C35 118.8(4) . . ?
C34 C33 C32 120.0 . . ?
C34 C33 H33 120.0 . . ?
C32 C33 H33 120.0 . . ?
C33 C34 N5 120.0 . . ?
C33 C34 H34 120.0 . . ?
N5 C34 H34 120.0 . . ?
C36 C35 C39 120.0 . . ?
C36 C35 C32 120.5(4) . . ?
C39 C35 C32 119.5(4) . . ?
C35 C36 C37 120.0 . . ?
C35 C36 H36 120.0 . . ?
C37 C36 H36 120.0 . . ?
C36 C37 N6 120.0 . . ?
C36 C37 H37 120.0 . . ?
N6 C37 H37 120.0 . . ?
C38 N6 C37 120.0 . . ?
C38 N6 Ag3 122.9(3) . 1_554 ?
C37 N6 Ag3 117.1(3) . 1_554 ?
N6 C38 C39 120.0 . . ?
N6 C38 H38 120.0 . . ?
C39 C38 H38 120.0 . . ?
C38 C39 C35 120.0 . . ?
C38 C39 H39 120.0 . . ?
C35 C39 H39 120.0 . . ?
C2 C40 C4 116.5(6) . . ?
C2 C40 C3 109.9(6) . . ?
C4 C40 C3 107.6(5) . . ?
C3 O1 Ag2 107.1(6) . . ?
C3 O2 Ag1 148.3(7) . . ?
C1 O4 Ag1 122.0(8) . 1_655 ?
N1 Ag1 N2 161.2(10) . 1_556 ?
N1 Ag1 O2 88.6(2) . . ?
N2 Ag1 O2 89.5(7) 1_556 . ?
N1 Ag1 O4 95.7(3) . 1_455 ?
N2 Ag1 O4 94.8(8) 1_556 1_455 ?
O2 Ag1 O4 151.8(3) . 1_455 ?
N1 Ag1 Ag2 97.59(17) . . ?
N2 Ag1 Ag2 98.5(9) 1_556 . ?
O2 Ag1 Ag2 65.3(2) . . ?
O4 Ag1 Ag2 86.5(2) 1_455 . ?
N4 Ag2 N3 169.6(10) 1_556 . ?
N4 Ag2 O1 90.8(8) 1_556 . ?
N3 Ag2 O1 89.9(2) . . ?
N4 Ag2 Ag1 95.7(10) 1_556 . ?
N3 Ag2 Ag1 94.64(16) . . ?
O1 Ag2 Ag1 93.28(19) . . ?
N5 Ag3 N6 170.9(8) . 1_556 ?

loop_
_geom_bond_atom_site_label_1
_geom_bond_atom_site_label_2
_geom_bond_distance
_geom_bond_site_symmetry_2
_geom_bond_publ_flag
C1 O4 1.199(12) . ?
C1 O3 1.264(12) . ?
C1 C2 1.512(12) . ?
C2 C40 1.517(11) . ?
C2 H2A 0.9700 . ?
C2 H2B 0.9700 . ?
C3 O2 1.190(12) . ?
C3 O1 1.277(12) . ?
C3 C40 1.559(11) . ?
C4 C5 1.3900 . ?
C4 C9 1.3900 . ?
C4 C40 1.546(9) . ?
C5 C6 1.3900 . ?
C5 H5 0.9300 . ?
C6 C7 1.3900 . ?
C6 H6 0.9300 . ?
C7 C8 1.3900 . ?
C7 H7 0.9300 . ?
C8 C9 1.3900 . ?
C8 H8 0.9300 . ?
C9 H9 0.9300 . ?
N1 C10 1.3900 . ?
N1 C14 1.3900 . ?
N1 Ag1 2.202(4) . ?
C10 C11 1.3900 . ?
C10 H10 0.9300 . ?
C11 C12 1.3900 . ?
C11 H11 0.9300 . ?
C12 C13 1.3900 . ?
C12 C15 1.532(5) . ?
C13 C14 1.3900 . ?
C13 H13 0.9300 . ?
C14 H14 0.9300 . ?
C15 C16 1.3900 . ?
C15 C19 1.3900 . ?
C16 C17 1.3900 . ?
C16 H16 0.9300 . ?
C17 N2 1.3900 . ?
C17 H17 0.9300 . ?
N2 C18 1.3900 . ?
N2 Ag1 2.216(4) 1_554 ?
C18 C19 1.3900 . ?
C18 H18 0.9300 . ?
C19 H19 0.9300 . ?
N3 C20 1.3900 . ?
N3 C24 1.3900 . ?
N3 Ag2 2.202(3) . ?
C20 C21 1.3900 . ?
C20 H20 0.9300 . ?
C21 C22 1.3900 . ?
C21 H21 0.9300 . ?
C22 C23 1.3900 . ?
C22 C25 1.503(4) . ?
C23 C24 1.3900 . ?
C23 H23 0.9300 . ?
C24 H24 0.9300 . ?
C25 C26 1.3900 . ?
C25 C29 1.3900 . ?
C26 C27 1.3900 . ?
C26 H26 0.9300 . ?
C27 N4 1.3900 . ?
C27 H27 0.9300 . ?
N4 C28 1.3900 . ?
N4 Ag2 2.192(3) 1_554 ?
C28 C29 1.3900 . ?
C28 H28 0.9300 . ?
C29 H29 0.9300 . ?
N5 C30 1.3900 . ?
N5 C34 1.3900 . ?
N5 Ag3 2.174(3) . ?
C30 C31 1.3900 . ?
C30 H30 0.9300 . ?
C31 C32 1.3900 . ?
C31 H31 0.9300 . ?
C32 C33 1.3900 . ?
C32 C35 1.543(4) . ?
C33 C34 1.3900 . ?
C33 H33 0.9300 . ?
C34 H34 0.9300 . ?
C35 C36 1.3900 . ?
C35 C39 1.3900 . ?
C36 C37 1.3900 . ?
C36 H36 0.9300 . ?
C37 N6 1.3900 . ?
C37 H37 0.9300 . ?
N6 C38 1.3900 . ?
N6 Ag3 2.179(3) 1_554 ?
C38 C39 1.3900 . ?
C38 H38 0.9300 . ?
C39 H39 0.9300 . ?
O1 Ag2 2.528(8) . ?
O2 Ag1 2.542(7) . ?
O4 Ag1 2.548(9) 1_655 ?
Ag1 N2 2.216(8) 1_556 ?
Ag1 O4 2.548(9) 1_455 ?
Ag1 Ag2 3.1013(18) . ?
Ag2 N4 2.192(4) 1_556 ?
Ag3 N6 2.179(3) 1_556 ?

loop_
_geom_torsion_atom_site_label_1
_geom_torsion_atom_site_label_2
_geom_torsion_atom_site_label_3
_geom_torsion_atom_site_label_4
_geom_torsion
_geom_torsion_site_symmetry_1
_geom_torsion_site_symmetry_2
_geom_torsion_site_symmetry_3
_geom_torsion_site_symmetry_4
_geom_torsion_publ_flag
O4 C1 C2 C40 136.5(9) . . . . ?
O3 C1 C2 C40 -45.2(10) . . . . ?
C9 C4 C5 C6 0.0 . . . . ?
C40 C4 C5 C6 176.0(5) . . . . ?
C4 C5 C6 C7 0.0 . . . . ?
C5 C6 C7 C8 0.0 . . . . ?
C6 C7 C8 C9 0.0 . . . . ?
C7 C8 C9 C4 0.0 . . . . ?
C5 C4 C9 C8 0.0 . . . . ?
C40 C4 C9 C8 -175.9(5) . . . . ?
C14 N1 C10 C11 0.0 . . . . ?
Ag1 N1 C10 C11 -177.8(4) . . . . ?
N1 C10 C11 C12 0.0 . . . . ?
C10 C11 C12 C13 0.0 . . . . ?
C10 C11 C12 C15 177.2(6) . . . . ?
C11 C12 C13 C14 0.0 . . . . ?
C15 C12 C13 C14 -177.2(6) . . . . ?
C12 C13 C14 N1 0.0 . . . . ?
C10 N1 C14 C13 0.0 . . . . ?
Ag1 N1 C14 C13 177.7(4) . . . . ?
C13 C12 C15 C16 178.4(4) . . . . ?
C11 C12 C15 C16 1.2(7) . . . . ?
C13 C12 C15 C19 2.9(7) . . . . ?
C11 C12 C15 C19 -174.2(4) . . . . ?
C19 C15 C16 C17 0.0 . . . . ?
C12 C15 C16 C17 -175.4(6) . . . . ?
C15 C16 C17 N2 0.0 . . . . ?
C16 C17 N2 C18 0.0 . . . . ?
C16 C17 N2 Ag1 168.8(4) . . . 1_554 ?
C17 N2 C18 C19 0.0 . . . . ?
Ag1 N2 C18 C19 -168.3(5) 1_554 . . . ?
N2 C18 C19 C15 0.0 . . . . ?
C16 C15 C19 C18 0.0 . . . . ?
C12 C15 C19 C18 175.5(6) . . . . ?
C24 N3 C20 C21 0.0 . . . . ?
Ag2 N3 C20 C21 171.2(4) . . . . ?
N3 C20 C21 C22 0.0 . . . . ?
C20 C21 C22 C23 0.0 . . . . ?
C20 C21 C22 C25 179.1(6) . . . . ?
C21 C22 C23 C24 0.0 . . . . ?
C25 C22 C23 C24 -179.1(5) . . . . ?
C22 C23 C24 N3 0.0 . . . . ?
C20 N3 C24 C23 0.0 . . . . ?
Ag2 N3 C24 C23 -170.7(4) . . . . ?
C21 C22 C25 C26 7.8(7) . . . . ?
C23 C22 C25 C26 -173.1(4) . . . . ?
C21 C22 C25 C29 -171.7(4) . . . . ?
C23 C22 C25 C29 7.4(6) . . . . ?
C29 C25 C26 C27 0.0 . . . . ?
C22 C25 C26 C27 -179.5(6) . . . . ?
C25 C26 C27 N4 0.0 . . . . ?
C26 C27 N4 C28 0.0 . . . . ?
C26 C27 N4 Ag2 -175.9(4) . . . 1_554 ?
C27 N4 C28 C29 0.0 . . . . ?
Ag2 N4 C28 C29 175.8(4) 1_554 . . . ?
N4 C28 C29 C25 0.0 . . . . ?
C26 C25 C29 C28 0.0 . . . . ?
C22 C25 C29 C28 179.5(6) . . . . ?
C34 N5 C30 C31 0.0 . . . . ?
Ag3 N5 C30 C31 175.5(4) . . . . ?
N5 C30 C31 C32 0.0 . . . . ?
C30 C31 C32 C33 0.0 . . . . ?
C30 C31 C32 C35 -175.3(6) . . . . ?
C31 C32 C33 C34 0.0 . . . . ?
C35 C32 C33 C34 175.4(6) . . . . ?
C32 C33 C34 N5 0.0 . . . . ?
C30 N5 C34 C33 0.0 . . . . ?
Ag3 N5 C34 C33 -175.2(4) . . . . ?
C31 C32 C35 C36 5.7(7) . . . . ?
C33 C32 C35 C36 -169.6(4) . . . . ?
C31 C32 C35 C39 -174.7(4) . . . . ?
C33 C32 C35 C39 10.0(6) . . . . ?
C39 C35 C36 C37 0.0 . . . . ?
C32 C35 C36 C37 179.6(5) . . . . ?
C35 C36 C37 N6 0.0 . . . . ?
C36 C37 N6 C38 0.0 . . . . ?
C36 C37 N6 Ag3 179.2(4) . . . 1_554 ?
C37 N6 C38 C39 0.0 . . . . ?
Ag3 N6 C38 C39 -179.1(4) 1_554 . . . ?
N6 C38 C39 C35 0.0 . . . . ?
C36 C35 C39 C38 0.0 . . . . ?
C32 C35 C39 C38 -179.6(5) . . . . ?
C1 C2 C40 C4 -69.5(9) . . . . ?
C1 C2 C40 C3 167.8(8) . . . . ?
C5 C4 C40 C2 162.2(5) . . . . ?
C9 C4 C40 C2 -21.8(8) . . . . ?
C5 C4 C40 C3 -73.9(7) . . . . ?
C9 C4 C40 C3 102.0(6) . . . . ?
O2 C3 C40 C2 51.6(9) . . . . ?
O1 C3 C40 C2 -128.5(8) . . . . ?
O2 C3 C40 C4 -76.2(8) . . . . ?
O1 C3 C40 C4 103.7(8) . . . . ?
O2 C3 O1 Ag2 6.4(10) . . . . ?
C40 C3 O1 Ag2 -173.5(5) . . . . ?
O1 C3 O2 Ag1 -7.8(17) . . . . ?
C40 C3 O2 Ag1 172.1(8) . . . . ?
O3 C1 O4 Ag1 7.8(12) . . . 1_655 ?
C2 C1 O4 Ag1 -174.1(5) . . . 1_655 ?
